data_8104106
loop_
_publ_author_name
'Divjakovic, V.'
'Nowacki, W.'

_publ_section_title
;
 Die Kristallstruktur von Galchait (Hg0.76 (Cu, Zn)0.24)12 Tl0.96 (As S3)8
;
_journal_name_full
;
Zeitschrift fuer Kristallographie, Kristallgeometrie, Kristallphysik, 
Kristallchemie (-144,1977)
;
_journal_page_first 262
_journal_page_last 270
_journal_volume 142
_journal_year 1975
_chemical_formula_sum 'As8 Cu2.88 Hg9.12 S24 Tl0.96'
_chemical_name_systematic '(Hg0.76 Cu0.24)12 Tl0.96 (As S3)8'
_space_group_IT_number 217
_symmetry_space_group_name_Hall 'I -4 2 3'
_symmetry_space_group_name_H-M 'I -4 3 m'
_cell_angle_alpha 90
_cell_angle_beta 90
_cell_angle_gamma 90
_cell_formula_units_Z 1
_cell_length_a 10.379
_cell_length_b 10.379
_cell_length_c 10.379
_cell_volume 1118.064
_citation_journal_id_ASTM ZEKGAX
_cod_data_source_file Divjakovic_ZEKGAX_1975_639.cif
_cod_data_source_block As8Cu2.88Hg9.12S24Tl0.96
_cod_database_code 8104106

loop_
_symmetry_equiv_pos_as_xyz
x,y,z
y,-x,-z
-x,-y,z
-y,x,-z
x,-y,-z
-y,-x,z
-x,y,-z
y,x,z
z,x,y
x,-z,-y
-z,-x,y
-x,z,-y
z,-x,-y
-x,-z,y
-z,x,-y
x,z,y
y,z,x
y,-z,-x
-z,-y,x
-y,z,-x
z,y,x
-y,-z,x
-z,y,-x
z,-y,-x
x+1/2,y+1/2,z+1/2
y+1/2,-x+1/2,-z+1/2
-x+1/2,-y+1/2,z+1/2
-y+1/2,x+1/2,-z+1/2
x+1/2,-y+1/2,-z+1/2
-y+1/2,-x+1/2,z+1/2
-x+1/2,y+1/2,-z+1/2
y+1/2,x+1/2,z+1/2
z+1/2,x+1/2,y+1/2
x+1/2,-z+1/2,-y+1/2
-z+1/2,-x+1/2,y+1/2
-x+1/2,z+1/2,-y+1/2
z+1/2,-x+1/2,-y+1/2
-x+1/2,-z+1/2,y+1/2
-z+1/2,x+1/2,-y+1/2
x+1/2,z+1/2,y+1/2
y+1/2,z+1/2,x+1/2
y+1/2,-z+1/2,-x+1/2
-z+1/2,-y+1/2,x+1/2
-y+1/2,z+1/2,-x+1/2
z+1/2,y+1/2,x+1/2
-y+1/2,-z+1/2,x+1/2
-z+1/2,y+1/2,-x+1/2
z+1/2,-y+1/2,-x+1/2

loop_
_atom_site_label
_atom_site_type_symbol
_atom_site_fract_x
_atom_site_fract_y
_atom_site_fract_z
_atom_site_occupancy
_atom_site_U_iso_or_equiv
As1 As 0.2456 0.2456 0.2456 1 0.0
Tl1 Tl 0 0 0 0.48 0.0
Hg1 Hg 0.25 0.5 0 0.76 0.0
S1 S 0.3884 0.3884 0.1629 1 0.0
Cu1 Cu 0.25 0.5 0 0.24 0.0
